data_9010533
loop_
_publ_author_name
'Hawthorne, F. C.'
'Oberti, R.'
'Sardone, N.'

_publ_section_title
;
 Sodium at the A site in clinoamphiboles: the effects of composition
 on patterns of order
 Sample: A3 - Q95 N.32
;
_journal_name_full 'The Canadian Mineralogist'
_journal_page_first 577
_journal_page_last 593
_journal_volume 34
_journal_year 1996
_chemical_formula_sum 'Al1.94 Ca0.4 F0.22 Fe0.96 H1.78 K0.042 Mg2.7 Na2.266 O23.78 Si7.44 Ti0.04'
_chemical_name_mineral Nyboite
_space_group_IT_number 12
_symmetry_space_group_name_Hall '-C 2y'
_symmetry_space_group_name_H-M 'C 1 2/m 1'
_cell_angle_alpha 90
_cell_angle_beta 104.21
_cell_angle_gamma 90
_cell_formula_units_Z 2
_cell_length_a 9.678
_cell_length_b 17.772
_cell_length_c 5.310
_cell_volume 885.361
_database_code_amcsd 0005488
_exptl_crystal_density_diffrn 3.146
_cod_original_formula_sum 'Si7.44 Al1.94 Mg2.7 Fe.96 Ti.04 Ca.4 Na2.266 K.042 H1.78 O23.78 F.22'
_cod_database_code 9010533

loop_
_space_group_symop_operation_xyz
x,y,z
1/2+x,1/2+y,z
x,-y,z
1/2+x,1/2-y,z
-x,y,-z
1/2-x,1/2+y,-z
-x,-y,-z
1/2-x,1/2-y,-z

loop_
_atom_site_label
_atom_site_fract_x
_atom_site_fract_y
_atom_site_fract_z
_atom_site_occupancy
_atom_site_U_iso_or_equiv
_atom_site_type_symbol
_atom_site_attached_hydrogens
SiT1 0.28200 0.08740 0.29800 0.86000 0.00557 Si 0
AlT1 0.28200 0.08740 0.29800 0.14000 0.00557 Al 0
SiT2 0.29170 0.17370 0.81150 1.00000 0.00583 Si 0
MgM1 0.00000 0.09040 0.50000 0.93000 0.00684 Mg 0
FeM1 0.00000 0.09040 0.50000 0.07000 0.00684 Fe 0
AlM2 0.00000 0.17960 0.00000 0.69000 0.00659 Al 0
TiM2 0.00000 0.17960 0.00000 0.02000 0.00659 Ti 0
FeM2 0.00000 0.17960 0.00000 0.28000 0.00659 Fe 0
MgM2 0.00000 0.17960 0.00000 0.01000 0.00659 Mg 0
MgM3 0.00000 0.00000 0.00000 0.82000 0.00709 Mg 0
FeM3 0.00000 0.00000 0.00000 0.18000 0.00709 Fe 0
FeM4 0.00000 0.27860 0.50000 0.04000 0.01241 Fe 0
CaM4 0.00000 0.27860 0.50000 0.20000 0.01241 Ca 0
NaM4 0.00000 0.27860 0.50000 0.76000 0.01241 Na 0
NaAm 0.04920 0.50000 0.11260 0.12700 0.03572 Na 0
KAm 0.04920 0.50000 0.11260 0.00700 0.03572 K 0
NaA2 0.00000 0.47890 0.00000 0.24600 0.04547 Na 0
KA2 0.00000 0.47890 0.00000 0.01400 0.04547 K 0
H 0.19840 0.00000 0.75130 0.89000 0.02976 H 0
O1 0.10640 0.09160 0.20860 1.00000 0.00811 O 0
O2 0.11810 0.17240 0.74460 1.00000 0.00785 O 0
O-h3 0.10960 0.00000 0.70800 0.89000 0.00836 O 0
F3 0.10960 0.00000 0.70800 0.11000 0.00836 F 0
O4 0.36750 0.25300 0.80030 1.00000 0.00988 O 0
O5 0.35460 0.13550 0.09690 1.00000 0.01254 O 0
O6 0.34140 0.11960 0.59690 1.00000 0.01178 O 0
O7 0.33730 0.00000 0.28710 1.00000 0.01431 O 0

loop_
_cod_changelog_entry_id
_cod_changelog_entry_author
_cod_changelog_entry_date
_cod_changelog_entry_text
1
;cod-tools version 3.8.0
Id: cif_guess_AMCSD_atom_types 9581 2023-05-17 12:35:41Z saulius
;
2023-05-23T09:22:44+03:00
;Derived atom types and hydrogen counts
from atom names that follow the AMCSD naming convention
(Wat == water, O-H == hydroxyl).
;

loop_
_cod_related_entry_id
_cod_related_entry_database
_cod_related_entry_code
1 AMCSD 0005488
